data_7032880
loop_
_publ_author_name
'Geist, Fabian'
'Jackel, Andrej'
'Winter, Rainer F.'

_publ_section_title
;
 Dual ligand-based fluorescence and phosphorescence emission at room
 temperature from platinum thioxanthonyl complexes.
;
_journal_issue 9
_journal_name_full 'Dalton transactions (Cambridge, England : 2003)'
_journal_page_first 3974
_journal_page_last 3987
_journal_paper_doi 10.1039/c4dt02410a
_journal_volume 44
_journal_year 2015
_chemical_formula_moiety 'C26 H37 N O P2 Pt S'
_chemical_formula_sum 'C26 H37 N O P2 Pt S'
_chemical_formula_weight 668.66
_chemical_name_systematic
; 
 ? 
;
_space_group_IT_number 2
_symmetry_cell_setting triclinic
_symmetry_space_group_name_Hall '-P 1'
_symmetry_space_group_name_H-M 'P -1'
_atom_sites_solution_hydrogens geom
_atom_sites_solution_primary direct
_atom_sites_solution_secondary difmap
_audit_creation_method SHELXL-97
_cell_angle_alpha 83.228(6)
_cell_angle_beta 78.081(6)
_cell_angle_gamma 78.527(5)
_cell_formula_units_Z 2
_cell_length_a 7.4046(5)
_cell_length_b 12.8787(9)
_cell_length_c 14.4893(10)
_cell_measurement_reflns_used 28800
_cell_measurement_temperature 100(2)
_cell_measurement_theta_max 27.13
_cell_measurement_theta_min 1.62
_cell_volume 1320.66(16)
_computing_cell_refinement 'STOE X-AREA'
_computing_data_collection 'STOE X-AREA'
_computing_data_reduction 'STOE X-RED'
_computing_molecular_graphics 'ORTEP (Johnson, 1965)'
_computing_publication_material 'PLATON (Spek, 2003)'
_computing_structure_refinement 'SHELXL-97 (Sheldrick, 1997)'
_computing_structure_solution 'SHELXS-97 (Sheldrick, 1990)'
_diffrn_ambient_temperature 100(2)
_diffrn_detector_area_resol_mean 6.67
_diffrn_measured_fraction_theta_full 0.992
_diffrn_measured_fraction_theta_max 0.992
_diffrn_measurement_device_type 'STOE IPDS 2T'
_diffrn_measurement_method 'rotation method'
_diffrn_radiation_monochromator graphite
_diffrn_radiation_source 'fine-focus sealed tube'
_diffrn_radiation_type MoK\a
_diffrn_radiation_wavelength 0.71073
_diffrn_reflns_av_R_equivalents 0.0780
_diffrn_reflns_av_sigmaI/netI 0.0547
_diffrn_reflns_limit_h_max 9
_diffrn_reflns_limit_h_min -9
_diffrn_reflns_limit_k_max 16
_diffrn_reflns_limit_k_min -16
_diffrn_reflns_limit_l_max 18
_diffrn_reflns_limit_l_min -18
_diffrn_reflns_number 19627
_diffrn_reflns_theta_full 26.77
_diffrn_reflns_theta_max 26.77
_diffrn_reflns_theta_min 1.62
_exptl_absorpt_coefficient_mu 5.532
_exptl_absorpt_correction_T_max 0.6362
_exptl_absorpt_correction_T_min 0.3134
_exptl_absorpt_correction_type integration
_exptl_absorpt_process_details empirical
_exptl_crystal_colour yellow
_exptl_crystal_density_diffrn 1.681
_exptl_crystal_density_method 'not measured'
_exptl_crystal_description block
_exptl_crystal_F_000 664
_exptl_crystal_preparation Luminescent
_exptl_crystal_size_max 0.300
_exptl_crystal_size_mid 0.200
_exptl_crystal_size_min 0.100
_refine_diff_density_max 2.017
_refine_diff_density_min -3.110
_refine_diff_density_rms 0.168
_refine_ls_extinction_method none
_refine_ls_goodness_of_fit_ref 1.099
_refine_ls_hydrogen_treatment constr
_refine_ls_matrix_type full
_refine_ls_number_parameters 295
_refine_ls_number_reflns 5594
_refine_ls_number_restraints 0
_refine_ls_restrained_S_all 1.099
_refine_ls_R_factor_all 0.0432
_refine_ls_R_factor_gt 0.0351
_refine_ls_shift/su_max 0.001
_refine_ls_shift/su_mean 0.000
_refine_ls_structure_factor_coef Fsqd
_refine_ls_weighting_details 'calc w=1/[\s^2^(Fo^2^)+(0.0431P)^2^+0.0000P] where P=(Fo^2^+2Fc^2^)/3'
_refine_ls_weighting_scheme calc
_refine_ls_wR_factor_gt 0.0768
_refine_ls_wR_factor_ref 0.0791
_reflns_number_gt 4974
_reflns_number_total 5594
_reflns_threshold_expression >2sigma(I)
_cod_data_source_file c4dt02410a2.cif
_cod_data_source_block fgbw09
_cod_depositor_comments 'Adding full bibliography for 7032879--7032880.cif.'
_cod_original_sg_symbol_H-M P-1
_cod_database_code 7032880

loop_
_symmetry_equiv_pos_as_xyz
'x, y, z'
'-x, -y, -z'

loop_
_atom_site_label
_atom_site_type_symbol
_atom_site_fract_x
_atom_site_fract_y
_atom_site_fract_z
_atom_site_U_iso_or_equiv
_atom_site_adp_type
_atom_site_occupancy
_atom_site_symmetry_multiplicity
_atom_site_calc_flag
_atom_site_refinement_flags
Pt1 Pt 0.44266(3) 0.749137(15) 0.244352(14) 0.01328(7) Uani 1 1 d .
S1 S -0.13287(17) 0.41015(10) 0.25999(10) 0.0183(3) Uani 1 1 d .
P1 P 0.49731(19) 0.74776(11) 0.08164(10) 0.0201(3) Uani 1 1 d .
P2 P 0.36377(17) 0.75721(10) 0.40610(9) 0.0153(2) Uani 1 1 d .
O1 O 0.4586(5) 0.3148(3) 0.2989(3) 0.0194(7) Uani 1 1 d .
N1 N 0.7158(7) 0.9165(4) 0.2167(4) 0.0304(11) Uani 1 1 d .
C1 C 0.2669(7) 0.6413(4) 0.2578(4) 0.0181(10) Uani 1 1 d .
C2 C 0.0777(7) 0.6739(4) 0.2468(4) 0.0166(10) Uani 1 1 d .
H2A H 0.0292 0.7477 0.2383 0.020 Uiso 1 1 calc R
C3 C -0.0382(7) 0.6022(4) 0.2480(4) 0.0172(10) Uani 1 1 d .
H3A H -0.1645 0.6271 0.2407 0.021 Uiso 1 1 calc R
C4 C 0.0289(7) 0.4921(4) 0.2600(4) 0.0169(10) Uani 1 1 d .
C5 C 0.0067(7) 0.2828(4) 0.2549(4) 0.0166(10) Uani 1 1 d .
C6 C -0.0830(7) 0.2014(4) 0.2407(4) 0.0184(10) Uani 1 1 d .
H6A H -0.2112 0.2173 0.2347 0.022 Uiso 1 1 calc R
C7 C 0.0131(8) 0.0988(5) 0.2354(4) 0.0270(12) Uani 1 1 d .
H7A H -0.0495 0.0439 0.2270 0.032 Uiso 1 1 calc R
C8 C 0.2017(8) 0.0748(4) 0.2423(4) 0.0226(11) Uani 1 1 d .
H8A H 0.2695 0.0044 0.2356 0.027 Uiso 1 1 calc R
C9 C 0.2906(7) 0.1545(4) 0.2590(4) 0.0189(10) Uani 1 1 d .
H9A H 0.4179 0.1372 0.2665 0.023 Uiso 1 1 calc R
C10 C 0.1949(7) 0.2606(4) 0.2649(4) 0.0155(10) Uani 1 1 d .
C11 C 0.2975(7) 0.3421(4) 0.2816(3) 0.0154(9) Uani 1 1 d .
C12 C 0.2145(7) 0.4559(4) 0.2714(4) 0.0164(9) Uani 1 1 d .
C13 C 0.3293(7) 0.5319(4) 0.2706(4) 0.0169(10) Uani 1 1 d .
H13A H 0.4549 0.5072 0.2792 0.020 Uiso 1 1 calc R
C14 C 0.6193(7) 0.8566(4) 0.2273(4) 0.0200(11) Uani 1 1 d .
C15 C 0.1148(7) 0.7618(4) 0.4577(4) 0.0203(10) Uani 1 1 d .
H15A H 0.0739 0.6997 0.4394 0.024 Uiso 1 1 calc R
H15B H 0.0995 0.7557 0.5275 0.024 Uiso 1 1 calc R
C16 C -0.0124(8) 0.8632(5) 0.4269(5) 0.0284(13) Uani 1 1 d .
H16A H 0.0294 0.9253 0.4429 0.043 Uiso 1 1 calc R
H16B H -0.1420 0.8624 0.4596 0.043 Uiso 1 1 calc R
H16C H -0.0062 0.8670 0.3584 0.043 Uiso 1 1 calc R
C17 C 0.4750(8) 0.6420(4) 0.4743(4) 0.0236(11) Uani 1 1 d .
H17A H 0.4082 0.6424 0.5409 0.028 Uiso 1 1 calc R
H17B H 0.4600 0.5765 0.4495 0.028 Uiso 1 1 calc R
C18 C 0.6835(8) 0.6381(5) 0.4720(4) 0.0285(13) Uani 1 1 d .
H18A H 0.6993 0.6989 0.5023 0.043 Uiso 1 1 calc R
H18B H 0.7505 0.6408 0.4062 0.043 Uiso 1 1 calc R
H18C H 0.7345 0.5720 0.5060 0.043 Uiso 1 1 calc R
C19 C 0.4227(7) 0.8731(4) 0.4457(4) 0.0186(10) Uani 1 1 d .
H19A H 0.5601 0.8697 0.4275 0.022 Uiso 1 1 calc R
H19B H 0.3620 0.9376 0.4117 0.022 Uiso 1 1 calc R
C20 C 0.3650(9) 0.8852(4) 0.5520(4) 0.0250(12) Uani 1 1 d .
H20A H 0.4115 0.9459 0.5675 0.038 Uiso 1 1 calc R
H20B H 0.4186 0.8204 0.5868 0.038 Uiso 1 1 calc R
H20C H 0.2278 0.8971 0.5699 0.038 Uiso 1 1 calc R
C21 C 0.7421(9) 0.7287(6) 0.0210(5) 0.0377(15) Uani 1 1 d .
H21A H 0.7469 0.7593 -0.0452 0.045 Uiso 1 1 calc R
H21B H 0.8106 0.7693 0.0516 0.045 Uiso 1 1 calc R
C22 C 0.8429(10) 0.6148(7) 0.0202(6) 0.0461(18) Uani 1 1 d .
H22A H 0.8297 0.5815 0.0851 0.069 Uiso 1 1 calc R
H22B H 0.9762 0.6127 -0.0068 0.069 Uiso 1 1 calc R
H22C H 0.7884 0.5760 -0.0182 0.069 Uiso 1 1 calc R
C23 C 0.4034(11) 0.8790(5) 0.0295(5) 0.0375(15) Uani 1 1 d .
H23A H 0.4564 0.9333 0.0530 0.045 Uiso 1 1 calc R
H23C H 0.4455 0.8811 -0.0400 0.045 Uiso 1 1 calc R
C24 C 0.1938(12) 0.9072(6) 0.0513(7) 0.051(2) Uani 1 1 d .
H24A H 0.1501 0.9019 0.1201 0.077 Uiso 1 1 calc R
H24B H 0.1400 0.8582 0.0227 0.077 Uiso 1 1 calc R
H24C H 0.1540 0.9801 0.0255 0.077 Uiso 1 1 calc R
C25 C 0.3891(8) 0.6541(5) 0.0355(4) 0.0250(11) Uani 1 1 d .
H25A H 0.4435 0.5810 0.0573 0.030 Uiso 1 1 calc R
H25B H 0.2533 0.6661 0.0628 0.030 Uiso 1 1 calc R
C26 C 0.4133(9) 0.6619(5) -0.0723(4) 0.0311(13) Uani 1 1 d .
H26A H 0.3403 0.6147 -0.0907 0.047 Uiso 1 1 calc R
H26B H 0.5462 0.6407 -0.1000 0.047 Uiso 1 1 calc R
H26C H 0.3687 0.7353 -0.0953 0.047 Uiso 1 1 calc R

loop_
_atom_site_aniso_label
_atom_site_aniso_U_11
_atom_site_aniso_U_22
_atom_site_aniso_U_33
_atom_site_aniso_U_23
_atom_site_aniso_U_13
_atom_site_aniso_U_12
Pt1 0.01484(9) 0.01326(10) 0.01316(10) -0.00175(6) -0.00439(6) -0.00368(6)
S1 0.0146(5) 0.0171(6) 0.0254(7) -0.0036(5) -0.0067(5) -0.0040(4)
P1 0.0207(6) 0.0252(7) 0.0151(6) -0.0002(5) -0.0039(5) -0.0058(5)
P2 0.0164(6) 0.0150(6) 0.0159(6) -0.0016(5) -0.0049(5) -0.0036(5)
O1 0.0162(17) 0.0219(18) 0.0215(19) -0.0001(15) -0.0092(15) -0.0018(14)
N1 0.033(3) 0.028(3) 0.034(3) -0.002(2) -0.007(2) -0.013(2)
C1 0.024(3) 0.021(3) 0.010(2) -0.0018(19) -0.005(2) -0.004(2)
C2 0.016(2) 0.017(2) 0.017(2) -0.0027(19) -0.0060(19) 0.0000(18)
C3 0.017(2) 0.020(2) 0.017(2) -0.0036(19) -0.007(2) -0.0029(19)
C4 0.019(2) 0.020(2) 0.012(2) -0.0044(18) -0.0028(19) -0.0019(19)
C5 0.017(2) 0.015(2) 0.017(2) -0.0021(19) -0.0052(19) 0.0003(18)
C6 0.017(2) 0.019(2) 0.022(3) 0.001(2) -0.008(2) -0.0067(19)
C7 0.028(3) 0.024(3) 0.030(3) 0.001(2) -0.005(2) -0.010(2)
C8 0.026(3) 0.015(2) 0.030(3) -0.003(2) -0.009(2) -0.006(2)
C9 0.019(2) 0.018(2) 0.021(3) -0.0029(19) -0.006(2) -0.0019(19)
C10 0.021(2) 0.014(2) 0.011(2) 0.0001(17) -0.0039(19) -0.0037(19)
C11 0.016(2) 0.019(2) 0.010(2) 0.0004(18) -0.0022(18) -0.0040(18)
C12 0.018(2) 0.019(2) 0.013(2) -0.0016(18) -0.0044(19) -0.0041(19)
C13 0.017(2) 0.018(2) 0.016(2) -0.0028(19) -0.0060(19) -0.0005(18)
C14 0.019(2) 0.025(3) 0.017(3) -0.009(2) -0.005(2) 0.001(2)
C15 0.016(2) 0.025(3) 0.021(3) -0.006(2) -0.003(2) -0.004(2)
C16 0.022(3) 0.029(3) 0.037(3) -0.011(2) -0.011(2) 0.001(2)
C17 0.033(3) 0.017(2) 0.023(3) 0.003(2) -0.013(2) -0.005(2)
C18 0.028(3) 0.035(3) 0.019(3) -0.001(2) -0.006(2) 0.003(2)
C19 0.022(2) 0.016(2) 0.019(3) 0.0000(19) -0.006(2) -0.0049(19)
C20 0.038(3) 0.019(3) 0.020(3) -0.005(2) -0.011(2) -0.004(2)
C21 0.030(3) 0.060(4) 0.024(3) -0.006(3) 0.000(3) -0.016(3)
C22 0.033(3) 0.065(5) 0.038(4) -0.017(4) -0.009(3) 0.004(3)
C23 0.062(4) 0.030(3) 0.027(3) 0.007(3) -0.021(3) -0.016(3)
C24 0.064(5) 0.028(3) 0.068(6) -0.006(3) -0.038(5) 0.005(3)
C25 0.032(3) 0.027(3) 0.016(3) -0.004(2) -0.003(2) -0.006(2)
C26 0.042(3) 0.040(3) 0.013(3) -0.007(2) -0.005(2) -0.007(3)

loop_
_atom_type_symbol
_atom_type_description
_atom_type_scat_dispersion_real
_atom_type_scat_dispersion_imag
_atom_type_scat_source
C C 0.0033 0.0016 'International Tables Vol C Tables 4.2.6.8 and 6.1.1.4'
H H 0.0000 0.0000 'International Tables Vol C Tables 4.2.6.8 and 6.1.1.4'
N N 0.0061 0.0033 'International Tables Vol C Tables 4.2.6.8 and 6.1.1.4'
O O 0.0106 0.0060 'International Tables Vol C Tables 4.2.6.8 and 6.1.1.4'
P P 0.1023 0.0942 'International Tables Vol C Tables 4.2.6.8 and 6.1.1.4'
Pt Pt -1.7033 8.3905 'International Tables Vol C Tables 4.2.6.8 and 6.1.1.4'
S S 0.1246 0.1234 'International Tables Vol C Tables 4.2.6.8 and 6.1.1.4'

loop_
_geom_angle_atom_site_label_1
_geom_angle_atom_site_label_2
_geom_angle_atom_site_label_3
_geom_angle
C14 Pt1 C1 178.6(2)
C14 Pt1 P2 93.52(15)
C1 Pt1 P2 87.92(14)
C14 Pt1 P1 88.16(15)
C1 Pt1 P1 90.39(14)
P2 Pt1 P1 175.39(5)
C4 S1 C5 103.1(2)
C21 P1 C25 106.1(3)
C21 P1 C23 101.7(3)
C25 P1 C23 105.3(3)
C21 P1 Pt1 116.7(2)
C25 P1 Pt1 116.0(2)
C23 P1 Pt1 109.5(2)
C19 P2 C15 104.7(2)
C19 P2 C17 105.9(2)
C15 P2 C17 101.8(3)
C19 P2 Pt1 113.05(18)
C15 P2 Pt1 115.71(17)
C17 P2 Pt1 114.5(2)
C13 C1 C2 116.1(5)
C13 C1 Pt1 122.4(4)
C2 C1 Pt1 121.3(4)
C3 C2 C1 122.2(5)
C3 C2 H2A 118.9
C1 C2 H2A 118.9
C2 C3 C4 120.5(4)
C2 C3 H3A 119.7
C4 C3 H3A 119.7
C12 C4 C3 119.4(5)
C12 C4 S1 124.8(4)
C3 C4 S1 115.8(4)
C10 C5 C6 120.6(4)
C10 C5 S1 123.8(4)
C6 C5 S1 115.6(4)
C7 C6 C5 120.4(5)
C7 C6 H6A 119.8
C5 C6 H6A 119.8
C6 C7 C8 120.3(5)
C6 C7 H7A 119.8
C8 C7 H7A 119.8
C7 C8 C9 119.6(5)
C7 C8 H8A 120.2
C9 C8 H8A 120.2
C8 C9 C10 121.1(5)
C8 C9 H9A 119.4
C10 C9 H9A 119.4
C5 C10 C9 117.8(5)
C5 C10 C11 123.5(4)
C9 C10 C11 118.7(4)
O1 C11 C12 119.9(5)
O1 C11 C10 119.8(4)
C12 C11 C10 120.2(4)
C4 C12 C13 118.5(4)
C4 C12 C11 122.9(5)
C13 C12 C11 118.5(4)
C1 C13 C12 123.2(4)
C1 C13 H13A 118.4
C12 C13 H13A 118.4
N1 C14 Pt1 179.0(5)
C16 C15 P2 113.7(4)
C16 C15 H15A 108.8
P2 C15 H15A 108.8
C16 C15 H15B 108.8
P2 C15 H15B 108.8
H15A C15 H15B 107.7
C15 C16 H16A 109.5
C15 C16 H16B 109.5
H16A C16 H16B 109.5
C15 C16 H16C 109.5
H16A C16 H16C 109.5
H16B C16 H16C 109.5
C18 C17 P2 114.4(4)
C18 C17 H17A 108.6
P2 C17 H17A 108.6
C18 C17 H17B 108.6
P2 C17 H17B 108.6
H17A C17 H17B 107.6
C17 C18 H18A 109.5
C17 C18 H18B 109.5
H18A C18 H18B 109.5
C17 C18 H18C 109.5
H18A C18 H18C 109.5
H18B C18 H18C 109.5
C20 C19 P2 115.2(4)
C20 C19 H19A 108.5
P2 C19 H19A 108.5
C20 C19 H19B 108.5
P2 C19 H19B 108.5
H19A C19 H19B 107.5
C19 C20 H20A 109.5
C19 C20 H20B 109.5
H20A C20 H20B 109.5
C19 C20 H20C 109.5
H20A C20 H20C 109.5
H20B C20 H20C 109.5
C22 C21 P1 115.2(5)
C22 C21 H21A 108.5
P1 C21 H21A 108.5
C22 C21 H21B 108.5
P1 C21 H21B 108.5
H21A C21 H21B 107.5
C21 C22 H22A 109.5
C21 C22 H22B 109.5
H22A C22 H22B 109.5
C21 C22 H22C 109.5
H22A C22 H22C 109.5
H22B C22 H22C 109.5
C24 C23 P1 113.9(5)
C24 C23 H23A 108.8
P1 C23 H23A 108.8
C24 C23 H23C 108.8
P1 C23 H23C 108.8
H23A C23 H23C 107.7
C23 C24 H24A 109.5
C23 C24 H24B 109.5
H24A C24 H24B 109.5
C23 C24 H24C 109.5
H24A C24 H24C 109.5
H24B C24 H24C 109.5
C26 C25 P1 114.7(4)
C26 C25 H25A 108.6
P1 C25 H25A 108.6
C26 C25 H25B 108.6
P1 C25 H25B 108.6
H25A C25 H25B 107.6
C25 C26 H26A 109.5
C25 C26 H26B 109.5
H26A C26 H26B 109.5
C25 C26 H26C 109.5
H26A C26 H26C 109.5
H26B C26 H26C 109.5

loop_
_geom_bond_atom_site_label_1
_geom_bond_atom_site_label_2
_geom_bond_distance
Pt1 C14 2.048(6)
Pt1 C1 2.052(5)
Pt1 P2 2.3049(13)
Pt1 P1 2.3098(14)
S1 C4 1.747(5)
S1 C5 1.757(5)
P1 C21 1.825(7)
P1 C25 1.828(6)
P1 C23 1.832(6)
P2 C19 1.820(5)
P2 C15 1.833(5)
P2 C17 1.833(5)
O1 C11 1.243(6)
N1 C14 1.129(8)
C1 C13 1.396(7)
C1 C2 1.417(7)
C2 C3 1.377(7)
C2 H2A 0.9500
C3 C4 1.408(7)
C3 H3A 0.9500
C4 C12 1.398(7)
C5 C10 1.400(7)
C5 C6 1.403(7)
C6 C7 1.373(8)
C6 H6A 0.9500
C7 C8 1.391(8)
C7 H7A 0.9500
C8 C9 1.392(7)
C8 H8A 0.9500
C9 C10 1.412(7)
C9 H9A 0.9500
C10 C11 1.479(7)
C11 C12 1.476(7)
C12 C13 1.415(7)
C13 H13A 0.9500
C15 C16 1.530(7)
C15 H15A 0.9900
C15 H15B 0.9900
C16 H16A 0.9800
C16 H16B 0.9800
C16 H16C 0.9800
C17 C18 1.528(8)
C17 H17A 0.9900
C17 H17B 0.9900
C18 H18A 0.9800
C18 H18B 0.9800
C18 H18C 0.9800
C19 C20 1.528(8)
C19 H19A 0.9900
C19 H19B 0.9900
C20 H20A 0.9800
C20 H20B 0.9800
C20 H20C 0.9800
C21 C22 1.509(11)
C21 H21A 0.9900
C21 H21B 0.9900
C22 H22A 0.9800
C22 H22B 0.9800
C22 H22C 0.9800
C23 C24 1.497(11)
C23 H23A 0.9900
C23 H23C 0.9900
C24 H24A 0.9800
C24 H24B 0.9800
C24 H24C 0.9800
C25 C26 1.528(8)
C25 H25A 0.9900
C25 H25B 0.9900
C26 H26A 0.9800
C26 H26B 0.9800
C26 H26C 0.9800
